data_7133767
loop_
_publ_author_name
'Tidma, Sirawit'
'Sutton, Gregory D.'
'Dang, Linh T. M.'
'Jiang, Chenggang'
'Teets, Thomas S.'

_publ_section_title
;
 Dual-emitting cyclometalated Ir(III) complexes with salicylaldimine-bound
 fluorophores for ratiometric oxygen sensing.
;
_journal_issue 81
_journal_name_full 'Chemical communications (Cambridge, England)'
_journal_page_first 11572
_journal_page_last 11575
_journal_paper_doi 10.1039/d4cc03220a
_journal_volume 60
_journal_year 2024
_chemical_formula_moiety '4(C43 H28 Ir N3 O3 S2), 4(C H2 Cl2), 4(C2), 4[]'
_chemical_formula_sum 'C44 H30 Cl2 Ir N3 O3 S2'
_chemical_formula_weight 975.93
_space_group_crystal_system monoclinic
_space_group_IT_number 14
_space_group_name_Hall '-P 2ybc'
_space_group_name_H-M_alt 'P 1 21/c 1'
_atom_sites_solution_hydrogens geom
_atom_sites_solution_primary dual
_audit_creation_date 2023-10-20
_audit_creation_method
;
Olex2 1.5
(compiled 2023.08.24 svn.re1ec1418 for OlexSys, GUI svn.r6817)
;
_audit_update_record
;
2024-05-15 deposited with the CCDC.	2024-09-16 downloaded from the CCDC.
;
_cell_angle_alpha 90
_cell_angle_beta 100.657(2)
_cell_angle_gamma 90
_cell_formula_units_Z 4
_cell_length_a 11.1502(17)
_cell_length_b 24.938(4)
_cell_length_c 14.546(2)
_cell_measurement_reflns_used 9899
_cell_measurement_temperature 123.20
_cell_measurement_theta_max 27.54
_cell_measurement_theta_min 2.47
_cell_volume 3975.0(10)
_computing_molecular_graphics 'Olex2 1.5 (Dolomanov et al., 2009)'
_computing_publication_material 'Olex2 1.5 (Dolomanov et al., 2009)'
_computing_structure_refinement 'SHELXL 2018/3 (Sheldrick, 2015)'
_computing_structure_solution 'SHELXT 2018/2 (Sheldrick, 2018)'
_diffrn_ambient_temperature 123.20
_diffrn_measured_fraction_theta_full 1.000
_diffrn_measured_fraction_theta_max 0.994
_diffrn_measurement_device_type 'Bruker APEX-II CCD'
_diffrn_radiation_type MoK\a
_diffrn_radiation_wavelength 0.71073
_diffrn_reflns_av_R_equivalents 0.0278
_diffrn_reflns_av_unetI/netI 0.0325
_diffrn_reflns_Laue_measured_fraction_full 1.000
_diffrn_reflns_Laue_measured_fraction_max 0.994
_diffrn_reflns_limit_h_max 14
_diffrn_reflns_limit_h_min -13
_diffrn_reflns_limit_k_max 32
_diffrn_reflns_limit_k_min -32
_diffrn_reflns_limit_l_max 7
_diffrn_reflns_limit_l_min -18
_diffrn_reflns_number 24800
_diffrn_reflns_point_group_measured_fraction_full 1.000
_diffrn_reflns_point_group_measured_fraction_max 0.994
_diffrn_reflns_theta_full 25.242
_diffrn_reflns_theta_max 27.563
_diffrn_reflns_theta_min 1.633
_diffrn_source_current 30.0
_diffrn_source_power 1.5
_diffrn_source_voltage 50.0
_exptl_absorpt_coefficient_mu 3.643
_exptl_absorpt_correction_T_max 0.7456
_exptl_absorpt_correction_T_min 0.4903
_exptl_absorpt_correction_type multi-scan
_exptl_absorpt_process_details
;
SADABS-2014/5 (Bruker,2014/5) was used for absorption correction.
wR2(int) was 0.1232 before and 0.0372 after correction.
The Ratio of minimum to maximum transmission is 0.6576.
The \l/2 correction factor is 0.00150.
;
_exptl_crystal_colour purple
_exptl_crystal_density_diffrn 1.631
_exptl_crystal_description ROCK
_exptl_crystal_F_000 1928
_exptl_crystal_size_max 0.38
_exptl_crystal_size_mid 0.3
_exptl_crystal_size_min 0.2
_refine_diff_density_max 1.396
_refine_diff_density_min -0.903
_refine_diff_density_rms 0.096
_refine_ls_extinction_method none
_refine_ls_goodness_of_fit_ref 1.030
_refine_ls_hydrogen_treatment constr
_refine_ls_matrix_type full
_refine_ls_number_parameters 497
_refine_ls_number_reflns 9149
_refine_ls_number_restraints 0
_refine_ls_restrained_S_all 1.030
_refine_ls_R_factor_all 0.0294
_refine_ls_R_factor_gt 0.0260
_refine_ls_shift/su_max 0.002
_refine_ls_shift/su_mean 0.000
_refine_ls_structure_factor_coef Fsqd
_refine_ls_weighting_details 'w=1/[\s^2^(Fo^2^)+(0.0221P)^2^+6.7447P] where P=(Fo^2^+2Fc^2^)/3'
_refine_ls_weighting_scheme calc
_refine_ls_wR_factor_gt 0.0592
_refine_ls_wR_factor_ref 0.0605
_reflns_Friedel_coverage 0.000
_reflns_number_gt 8335
_reflns_number_total 9149
_reflns_threshold_expression 'I > 2\s(I)'
_cod_data_source_file d4cc03220a2.cif
_cod_data_source_block bt-C3
_cod_depositor_comments 'Adding full bibliography for 7133767--7133769.cif.'
_cod_database_code 7133767
_shelx_shelxl_version_number 2018/3
_shelx_space_group_comment
;
The symmetry employed for this shelxl refinement is uniquely defined
by the following loop, which should always be used as a source of
symmetry information in preference to the above space-group names.
They are only intended as comments.
;
_shelx_estimated_absorpt_t_max 0.529
_shelx_estimated_absorpt_t_min 0.338
_olex2_refinement_description
;
1. Fixed Uiso
 At 1.2 times of:
  All C(H) groups, All C(H,H) groups
 At 1.5 times of:
  All C(H,H,H) groups
2.a Secondary CH2 refined with riding coordinates:
 C1(H1A,H1B)
2.b Aromatic/amide H refined with riding coordinates:
 C62(H62), C23(H23), C57(H57), C56(H56), C36(H36), C16(H16), C68(H68),
 C33(H33), C44(H44), C43(H43), C35(H35), C53(H53), C34(H34), C15(H15), C24(H24),
  C69(H69), C65(H65), C25(H25), C46(H46), C55(H55), C14(H14), C45(H45),
 C54(H54), C26(H26), C13(H13)
2.c Idealised Me refined as rotating group:
 C70(H70A,H70B,H70C)
;
_smtbx_masks_void_probe_radius 1.2
_smtbx_masks_void_truncation_radius 1.2
_platon_squeeze_void_probe_radius 1.20
_olex2_submission_special_instructions 'No special instructions were received'

loop_
_space_group_symop_operation_xyz
'x, y, z'
'-x, y+1/2, -z+1/2'
'-x, -y, -z'
'x, -y-1/2, z-1/2'

loop_
_atom_site_label
_atom_site_type_symbol
_atom_site_fract_x
_atom_site_fract_y
_atom_site_fract_z
_atom_site_U_iso_or_equiv
_atom_site_adp_type
_atom_site_occupancy
_atom_site_site_symmetry_order
_atom_site_calc_flag
_atom_site_refinement_flags_posn
_atom_site_refinement_flags_adp
_atom_site_refinement_flags_occupancy
_atom_site_disorder_assembly
_atom_site_disorder_group
Ir1 Ir 0.50754(2) 0.35264(2) 0.81060(2) 0.01198(4) Uani 1 1 d . . . . .
S1 S 0.66399(7) 0.45761(3) 0.61115(6) 0.02519(17) Uani 1 1 d . . . . .
S2 S 0.27278(8) 0.33025(4) 1.02852(6) 0.02766(18) Uani 1 1 d . . . . .
Cl2 Cl 0.85488(10) 0.27592(5) 1.13782(7) 0.0503(3) Uani 1 1 d . . . . .
Cl1 Cl 0.95327(13) 0.36185(6) 1.03898(13) 0.0797(4) Uani 1 1 d . . . . .
O2 O 0.13653(18) 0.38752(8) 0.49980(14) 0.0179(4) Uani 1 1 d . . . . .
O1 O 0.62842(18) 0.29281(8) 0.88057(14) 0.0176(4) Uani 1 1 d . . . . .
N3 N 0.4749(2) 0.30004(10) 0.68987(17) 0.0156(5) Uani 1 1 d . . . . .
N2 N 0.3806(2) 0.32457(10) 0.88594(17) 0.0163(5) Uani 1 1 d . . . . .
O3 O -0.0195(2) 0.43432(10) 0.42459(17) 0.0305(5) Uani 1 1 d . . . . .
N1 N 0.6246(2) 0.39039(9) 0.73669(16) 0.0143(5) Uani 1 1 d . . . . .
C31 C 0.5492(3) 0.39912(11) 0.9254(2) 0.0166(6) Uani 1 1 d . . . . .
C63 C 0.2534(3) 0.36784(12) 0.5065(2) 0.0158(6) Uani 1 1 d . . . . .
C11 C 0.3995(2) 0.41245(11) 0.7516(2) 0.0149(6) Uani 1 1 d . . . . .
C22 C 0.7448(3) 0.38062(11) 0.7248(2) 0.0166(6) Uani 1 1 d . . . . .
C32 C 0.4743(3) 0.39122(12) 0.9926(2) 0.0191(6) Uani 1 1 d . . . . .
C41 C 0.3842(3) 0.34993(12) 0.9665(2) 0.0203(6) Uani 1 1 d . . . . .
C62 C 0.3007(3) 0.34163(11) 0.5892(2) 0.0159(6) Uani 1 1 d . . . . .
H62 H 0.252888 0.336810 0.636256 0.019 Uiso 1 1 calc R U . . .
C21 C 0.5738(3) 0.42956(11) 0.6834(2) 0.0165(6) Uani 1 1 d . . . . .
C52 C 0.5970(3) 0.22361(12) 0.7617(2) 0.0206(6) Uani 1 1 d . . . . .
C23 C 0.8259(3) 0.34331(12) 0.7733(2) 0.0217(6) Uani 1 1 d . . . . .
H23 H 0.803132 0.321097 0.820274 0.026 Uiso 1 1 calc R U . . .
C57 C 0.5247(3) 0.25303(12) 0.6871(2) 0.0196(6) Uani 1 1 d . . . . .
H57 H 0.511352 0.236026 0.627606 0.023 Uiso 1 1 calc R U . . .
C51 C 0.6465(3) 0.24452(12) 0.8521(2) 0.0180(6) Uani 1 1 d . . . . .
C47 C 0.2164(3) 0.28490(13) 0.9404(2) 0.0227(6) Uani 1 1 d . . . . .
C67 C 0.3195(3) 0.37455(12) 0.4343(2) 0.0181(6) Uani 1 1 d . . . . .
C61 C 0.4203(3) 0.32245(12) 0.6018(2) 0.0167(6) Uani 1 1 d . . . . .
C56 C 0.7258(3) 0.21020(13) 0.9137(2) 0.0238(7) Uani 1 1 d . . . . .
H56 H 0.761901 0.223190 0.973865 0.029 Uiso 1 1 calc R U . . .
C36 C 0.6417(3) 0.43759(12) 0.9468(2) 0.0215(6) Uani 1 1 d . . . . .
H36 H 0.694658 0.444233 0.903886 0.026 Uiso 1 1 calc R U . . .
C16 C 0.2799(3) 0.42601(12) 0.7615(2) 0.0215(6) Uani 1 1 d . . . . .
H16 H 0.242306 0.406855 0.805025 0.026 Uiso 1 1 calc R U . . .
C68 C 0.4377(3) 0.35324(13) 0.4478(2) 0.0218(6) Uani 1 1 d . . . . .
H68 H 0.484092 0.356267 0.399383 0.026 Uiso 1 1 calc R U . . .
C33 C 0.4880(3) 0.42100(13) 1.0754(2) 0.0260(7) Uani 1 1 d . . . . .
H33 H 0.434162 0.415469 1.118092 0.031 Uiso 1 1 calc R U . . .
C64 C 0.0814(3) 0.41678(12) 0.4232(2) 0.0219(6) Uani 1 1 d . . . . .
C44 C 0.1535(3) 0.22097(13) 0.7849(2) 0.0244(7) Uani 1 1 d . . . . .
H44 H 0.130537 0.198837 0.731369 0.029 Uiso 1 1 calc R U . . .
C43 C 0.2541(3) 0.25450(12) 0.7902(2) 0.0209(6) Uani 1 1 d . . . . .
H43 H 0.300292 0.255103 0.741523 0.025 Uiso 1 1 calc R U . . .
C35 C 0.6569(3) 0.46623(13) 1.0306(2) 0.0274(7) Uani 1 1 d . . . . .
H35 H 0.721160 0.491659 1.044159 0.033 Uiso 1 1 calc R U . . .
C53 C 0.6270(3) 0.17043(13) 0.7397(3) 0.0290(7) Uani 1 1 d . . . . .
H53 H 0.593878 0.156657 0.679495 0.035 Uiso 1 1 calc R U . . .
C12 C 0.4503(3) 0.44496(12) 0.6886(2) 0.0179(6) Uani 1 1 d . . . . .
C34 C 0.5804(3) 0.45851(13) 1.0946(2) 0.0283(7) Uani 1 1 d . . . . .
H34 H 0.591448 0.478736 1.150913 0.034 Uiso 1 1 calc R U . . .
C15 C 0.2160(3) 0.46687(12) 0.7089(2) 0.0245(7) Uani 1 1 d . . . . .
H15 H 0.135172 0.474716 0.716932 0.029 Uiso 1 1 calc R U . . .
C24 C 0.9413(3) 0.33982(14) 0.7503(3) 0.0277(7) Uani 1 1 d . . . . .
H24 H 0.998821 0.315136 0.782856 0.033 Uiso 1 1 calc R U . . .
C66 C 0.2610(3) 0.40302(12) 0.3511(2) 0.0208(6) Uani 1 1 d . . . . .
C42 C 0.2856(3) 0.28722(12) 0.8686(2) 0.0175(6) Uani 1 1 d . . . . .
C69 C 0.4877(3) 0.32795(13) 0.5303(2) 0.0198(6) Uani 1 1 d . . . . .
H69 H 0.568460 0.314183 0.538635 0.024 Uiso 1 1 calc R U . . .
C65 C 0.1484(3) 0.42282(13) 0.3474(2) 0.0233(7) Uani 1 1 d . . . . .
H65 H 0.110917 0.441633 0.292840 0.028 Uiso 1 1 calc R U . . .
C25 C 0.9745(3) 0.37193(15) 0.6800(3) 0.0308(8) Uani 1 1 d . . . . .
H25 H 1.053041 0.367629 0.664433 0.037 Uiso 1 1 calc R U . . .
C46 C 0.1159(3) 0.25042(14) 0.9349(3) 0.0281(7) Uani 1 1 d . . . . .
H46 H 0.070364 0.248862 0.983999 0.034 Uiso 1 1 calc R U . . .
C27 C 0.7812(3) 0.41371(12) 0.6566(2) 0.0197(6) Uani 1 1 d . . . . .
C55 C 0.7518(3) 0.15893(14) 0.8892(3) 0.0318(8) Uani 1 1 d . . . . .
H55 H 0.804941 0.137284 0.932550 0.038 Uiso 1 1 calc R U . . .
C14 C 0.2669(3) 0.49666(13) 0.6448(2) 0.0275(7) Uani 1 1 d . . . . .
H14 H 0.220883 0.523749 0.608157 0.033 Uiso 1 1 calc R U . . .
C45 C 0.0851(3) 0.21900(13) 0.8566(3) 0.0284(8) Uani 1 1 d . . . . .
H45 H 0.016799 0.195674 0.850891 0.034 Uiso 1 1 calc R U . . .
C70 C 0.3281(3) 0.40926(15) 0.2708(2) 0.0287(7) Uani 1 1 d . . . . .
H70A H 0.405032 0.428289 0.292352 0.043 Uiso 1 1 calc R U . . .
H70B H 0.277632 0.429788 0.220567 0.043 Uiso 1 1 calc R U . . .
H70C H 0.345160 0.373775 0.247320 0.043 Uiso 1 1 calc R U . . .
C54 C 0.7015(4) 0.13813(13) 0.8015(3) 0.0340(9) Uani 1 1 d . . . . .
H54 H 0.718498 0.102420 0.785145 0.041 Uiso 1 1 calc R U . . .
C26 C 0.8962(3) 0.40947(14) 0.6333(2) 0.0278(7) Uani 1 1 d . . . . .
H26 H 0.919651 0.431759 0.586696 0.033 Uiso 1 1 calc R U . . .
C13 C 0.3862(3) 0.48593(12) 0.6357(2) 0.0240(7) Uani 1 1 d . . . . .
H13 H 0.423851 0.506335 0.593774 0.029 Uiso 1 1 calc R U . . .
C1 C 0.8209(4) 0.33468(17) 1.0708(3) 0.0434(10) Uani 1 1 d . . . . .
H1A H 0.784074 0.361498 1.107398 0.052 Uiso 1 1 calc R U . . .
H1B H 0.760594 0.326305 1.013644 0.052 Uiso 1 1 calc R U . . .

loop_
_atom_site_aniso_label
_atom_site_aniso_U_11
_atom_site_aniso_U_22
_atom_site_aniso_U_33
_atom_site_aniso_U_23
_atom_site_aniso_U_13
_atom_site_aniso_U_12
Ir1 0.01115(6) 0.01276(6) 0.01200(6) -0.00015(4) 0.00204(4) 0.00091(4)
S1 0.0242(4) 0.0267(4) 0.0247(4) 0.0119(3) 0.0043(3) -0.0027(3)
S2 0.0262(4) 0.0397(5) 0.0199(4) 0.0009(4) 0.0119(3) -0.0033(4)
Cl2 0.0530(6) 0.0543(6) 0.0390(5) 0.0052(5) -0.0036(5) 0.0145(5)
Cl1 0.0558(8) 0.0794(10) 0.1101(13) 0.0173(9) 0.0314(8) 0.0066(7)
O2 0.0142(10) 0.0226(11) 0.0178(10) 0.0012(9) 0.0048(8) 0.0028(8)
O1 0.0172(10) 0.0174(10) 0.0180(10) 0.0027(8) 0.0028(8) 0.0026(8)
N3 0.0133(11) 0.0166(12) 0.0174(12) -0.0011(10) 0.0038(10) 0.0002(9)
N2 0.0164(12) 0.0174(12) 0.0158(12) 0.0015(10) 0.0048(10) 0.0003(9)
O3 0.0224(11) 0.0386(14) 0.0316(13) 0.0106(11) 0.0081(10) 0.0102(10)
N1 0.0145(11) 0.0142(11) 0.0144(11) -0.0002(9) 0.0028(9) 0.0008(9)
C31 0.0172(14) 0.0145(13) 0.0170(14) -0.0016(11) 0.0000(11) 0.0041(11)
C63 0.0135(13) 0.0173(14) 0.0168(14) -0.0047(11) 0.0030(11) -0.0005(11)
C11 0.0139(13) 0.0148(13) 0.0148(13) -0.0034(11) -0.0003(11) 0.0024(10)
C22 0.0177(14) 0.0166(14) 0.0159(14) -0.0026(11) 0.0042(11) -0.0044(11)
C32 0.0214(15) 0.0212(15) 0.0141(14) 0.0000(12) 0.0015(12) 0.0037(12)
C41 0.0200(14) 0.0250(16) 0.0167(14) 0.0055(12) 0.0053(12) 0.0022(12)
C62 0.0138(13) 0.0188(14) 0.0161(14) -0.0042(11) 0.0056(11) -0.0026(11)
C21 0.0193(14) 0.0165(14) 0.0136(13) -0.0002(11) 0.0031(11) -0.0018(11)
C52 0.0196(14) 0.0173(14) 0.0259(16) 0.0001(13) 0.0068(13) 0.0018(11)
C23 0.0177(14) 0.0213(15) 0.0267(16) 0.0041(13) 0.0052(13) 0.0009(12)
C57 0.0189(14) 0.0190(15) 0.0210(15) -0.0036(12) 0.0042(12) -0.0012(11)
C51 0.0156(13) 0.0174(14) 0.0226(15) 0.0051(12) 0.0076(12) -0.0006(11)
C47 0.0182(14) 0.0269(16) 0.0235(16) 0.0088(13) 0.0050(13) 0.0017(12)
C67 0.0190(14) 0.0177(14) 0.0180(14) -0.0044(12) 0.0045(12) -0.0008(11)
C61 0.0165(13) 0.0184(14) 0.0141(13) -0.0058(11) -0.0001(11) -0.0008(11)
C56 0.0207(15) 0.0255(16) 0.0265(17) 0.0101(14) 0.0075(13) 0.0026(12)
C36 0.0231(15) 0.0209(15) 0.0198(15) -0.0023(13) 0.0025(12) -0.0002(12)
C16 0.0181(14) 0.0195(15) 0.0258(16) -0.0065(13) 0.0012(12) 0.0003(11)
C68 0.0195(15) 0.0311(17) 0.0159(14) -0.0046(13) 0.0064(12) -0.0006(12)
C33 0.0332(18) 0.0292(17) 0.0160(15) -0.0034(13) 0.0055(13) 0.0051(14)
C64 0.0227(15) 0.0180(15) 0.0240(16) 0.0025(13) 0.0011(13) -0.0001(12)
C44 0.0221(15) 0.0193(15) 0.0294(17) 0.0039(13) -0.0016(13) -0.0013(12)
C43 0.0198(14) 0.0173(14) 0.0258(16) 0.0038(13) 0.0043(12) 0.0002(12)
C35 0.0293(17) 0.0206(16) 0.0284(17) -0.0050(14) -0.0047(14) -0.0021(13)
C53 0.0376(19) 0.0193(16) 0.0322(19) -0.0033(14) 0.0117(16) 0.0017(14)
C12 0.0184(14) 0.0148(14) 0.0187(14) -0.0001(12) -0.0012(11) -0.0007(11)
C34 0.0384(19) 0.0258(17) 0.0179(15) -0.0072(13) -0.0023(14) 0.0037(14)
C15 0.0164(14) 0.0204(15) 0.0336(18) -0.0101(14) -0.0038(13) 0.0052(12)
C24 0.0162(15) 0.0282(17) 0.039(2) 0.0026(15) 0.0059(14) 0.0030(13)
C66 0.0239(15) 0.0215(15) 0.0180(15) 0.0021(12) 0.0061(12) -0.0026(12)
C42 0.0134(13) 0.0189(14) 0.0200(15) 0.0082(12) 0.0030(11) 0.0017(11)
C69 0.0138(13) 0.0288(16) 0.0172(14) -0.0047(13) 0.0036(11) 0.0041(12)
C65 0.0263(16) 0.0237(16) 0.0192(15) 0.0073(13) 0.0026(13) 0.0021(13)
C25 0.0184(16) 0.039(2) 0.038(2) -0.0039(17) 0.0134(15) -0.0036(14)
C46 0.0212(16) 0.0285(17) 0.0364(19) 0.0147(15) 0.0103(14) -0.0001(13)
C27 0.0207(14) 0.0219(15) 0.0165(14) 0.0015(12) 0.0031(12) -0.0029(12)
C55 0.0334(19) 0.0263(18) 0.038(2) 0.0172(16) 0.0129(16) 0.0093(14)
C14 0.0245(16) 0.0160(15) 0.0360(19) -0.0029(14) -0.0102(14) 0.0054(12)
C45 0.0171(15) 0.0240(16) 0.043(2) 0.0120(15) 0.0025(14) -0.0025(12)
C70 0.0325(18) 0.0371(19) 0.0190(16) 0.0057(14) 0.0116(14) 0.0050(15)
C54 0.043(2) 0.0160(16) 0.047(2) 0.0054(15) 0.0188(18) 0.0111(14)
C26 0.0268(17) 0.0337(18) 0.0254(17) 0.0011(15) 0.0111(14) -0.0072(14)
C13 0.0259(16) 0.0139(14) 0.0281(17) 0.0035(13) -0.0059(13) 0.0015(12)
C1 0.041(2) 0.046(2) 0.041(2) 0.0037(19) 0.0031(19) 0.0080(19)

loop_
_atom_type_symbol
_atom_type_description
_atom_type_scat_dispersion_real
_atom_type_scat_dispersion_imag
_atom_type_scat_source
C C 0.0033 0.0016 'International Tables Vol C Tables 4.2.6.8 and 6.1.1.4'
H H 0.0000 0.0000 'International Tables Vol C Tables 4.2.6.8 and 6.1.1.4'
Cl Cl 0.1484 0.1585 'International Tables Vol C Tables 4.2.6.8 and 6.1.1.4'
Ir Ir -1.4442 7.9887 'International Tables Vol C Tables 4.2.6.8 and 6.1.1.4'
N N 0.0061 0.0033 'International Tables Vol C Tables 4.2.6.8 and 6.1.1.4'
O O 0.0106 0.0060 'International Tables Vol C Tables 4.2.6.8 and 6.1.1.4'
S S 0.1246 0.1234 'International Tables Vol C Tables 4.2.6.8 and 6.1.1.4'

loop_
_geom_angle_atom_site_label_1
_geom_angle_atom_site_label_2
_geom_angle_atom_site_label_3
_geom_angle
_geom_angle_site_symmetry_1
_geom_angle_site_symmetry_3
_geom_angle_publ_flag
O1 Ir1 N3 87.71(8) . . ?
N2 Ir1 O1 86.82(9) . . ?
N2 Ir1 N3 101.30(9) . . ?
N1 Ir1 O1 99.34(8) . . ?
N1 Ir1 N3 83.20(9) . . ?
N1 Ir1 N2 172.57(9) . . ?
C31 Ir1 O1 88.77(10) . . ?
C31 Ir1 N3 176.07(10) . . ?
C31 Ir1 N2 80.24(11) . . ?
C31 Ir1 N1 95.65(11) . . ?
C11 Ir1 O1 176.05(10) . . ?
C11 Ir1 N3 96.05(10) . . ?
C11 Ir1 N2 93.60(10) . . ?
C11 Ir1 N1 79.96(10) . . ?
C11 Ir1 C31 87.43(11) . . ?
C21 S1 C27 89.72(14) . . ?
C41 S2 C47 89.84(15) . . ?
C64 O2 C63 121.3(2) . . ?
C51 O1 Ir1 128.01(19) . . ?
C57 N3 Ir1 124.2(2) . . ?
C57 N3 C61 116.0(2) . . ?
C61 N3 Ir1 118.05(18) . . ?
C41 N2 Ir1 113.31(19) . . ?
C41 N2 C42 112.0(2) . . ?
C42 N2 Ir1 134.5(2) . . ?
C22 N1 Ir1 134.00(19) . . ?
C21 N1 Ir1 113.73(19) . . ?
C21 N1 C22 112.0(2) . . ?
C32 C31 Ir1 114.7(2) . . ?
C36 C31 Ir1 128.7(2) . . ?
C36 C31 C32 116.6(3) . . ?
O2 C63 C62 115.6(2) . . ?
O2 C63 C67 121.7(3) . . ?
C62 C63 C67 122.6(3) . . ?
C16 C11 Ir1 129.7(2) . . ?
C16 C11 C12 115.3(3) . . ?
C12 C11 Ir1 114.9(2) . . ?
N1 C22 C27 113.1(3) . . ?
C23 C22 N1 126.7(3) . . ?
C23 C22 C27 120.2(3) . . ?
C31 C32 C41 113.0(3) . . ?
C33 C32 C31 122.5(3) . . ?
C33 C32 C41 124.5(3) . . ?
N2 C41 S2 114.6(2) . . ?
N2 C41 C32 118.7(3) . . ?
C32 C41 S2 126.6(2) . . ?
C63 C62 H62 120.8 . . ?
C63 C62 C61 118.5(3) . . ?
C61 C62 H62 120.8 . . ?
N1 C21 S1 115.1(2) . . ?
N1 C21 C12 118.7(3) . . ?
C12 C21 S1 126.2(2) . . ?
C51 C52 C57 125.5(3) . . ?
C53 C52 C57 115.6(3) . . ?
C53 C52 C51 118.8(3) . . ?
C22 C23 H23 121.2 . . ?
C24 C23 C22 117.5(3) . . ?
C24 C23 H23 121.2 . . ?
N3 C57 C52 128.5(3) . . ?
N3 C57 H57 115.8 . . ?
C52 C57 H57 115.8 . . ?
O1 C51 C52 125.1(3) . . ?
O1 C51 C56 118.1(3) . . ?
C56 C51 C52 116.7(3) . . ?
C42 C47 S2 110.3(2) . . ?
C46 C47 S2 128.1(3) . . ?
C46 C47 C42 121.6(3) . . ?
C63 C67 C68 117.5(3) . . ?
C63 C67 C66 117.9(3) . . ?
C68 C67 C66 124.6(3) . . ?
C62 C61 N3 119.4(3) . . ?
C62 C61 C69 120.0(3) . . ?
C69 C61 N3 120.5(3) . . ?
C51 C56 H56 118.9 . . ?
C55 C56 C51 122.2(3) . . ?
C55 C56 H56 118.9 . . ?
C31 C36 H36 119.7 . . ?
C35 C36 C31 120.6(3) . . ?
C35 C36 H36 119.7 . . ?
C11 C16 H16 119.4 . . ?
C15 C16 C11 121.2(3) . . ?
C15 C16 H16 119.4 . . ?
C67 C68 H68 119.6 . . ?
C69 C68 C67 120.9(3) . . ?
C69 C68 H68 119.6 . . ?
C32 C33 H33 120.2 . . ?
C34 C33 C32 119.5(3) . . ?
C34 C33 H33 120.2 . . ?
O2 C64 C65 117.0(3) . . ?
O3 C64 O2 117.0(3) . . ?
O3 C64 C65 125.9(3) . . ?
C43 C44 H44 119.2 . . ?
C43 C44 C45 121.6(3) . . ?
C45 C44 H44 119.2 . . ?
C44 C43 H43 120.8 . . ?
C44 C43 C42 118.5(3) . . ?
C42 C43 H43 120.8 . . ?
C36 C35 H35 119.2 . . ?
C34 C35 C36 121.7(3) . . ?
C34 C35 H35 119.2 . . ?
C52 C53 H53 118.6 . . ?
C54 C53 C52 122.8(3) . . ?
C54 C53 H53 118.6 . . ?
C11 C12 C21 112.3(2) . . ?
C13 C12 C11 123.4(3) . . ?
C13 C12 C21 124.2(3) . . ?
C33 C34 C35 119.1(3) . . ?
C33 C34 H34 120.5 . . ?
C35 C34 H34 120.5 . . ?
C16 C15 H15 119.0 . . ?
C16 C15 C14 121.9(3) . . ?
C14 C15 H15 119.0 . . ?
C23 C24 H24 119.3 . . ?
C23 C24 C25 121.4(3) . . ?
C25 C24 H24 119.3 . . ?
C67 C66 C70 119.1(3) . . ?
C65 C66 C67 119.1(3) . . ?
C65 C66 C70 121.8(3) . . ?
N2 C42 C47 113.2(3) . . ?
C43 C42 N2 127.3(3) . . ?
C43 C42 C47 119.5(3) . . ?
C61 C69 H69 119.8 . . ?
C68 C69 C61 120.4(3) . . ?
C68 C69 H69 119.8 . . ?
C64 C65 H65 118.6 . . ?
C66 C65 C64 122.8(3) . . ?
C66 C65 H65 118.6 . . ?
C24 C25 H25 119.3 . . ?
C26 C25 C24 121.4(3) . . ?
C26 C25 H25 119.3 . . ?
C47 C46 H46 120.9 . . ?
C45 C46 C47 118.1(3) . . ?
C45 C46 H46 120.9 . . ?
C22 C27 S1 110.0(2) . . ?
C26 C27 S1 128.1(2) . . ?
C26 C27 C22 121.8(3) . . ?
C56 C55 H55 119.5 . . ?
C56 C55 C54 121.0(3) . . ?
C54 C55 H55 119.5 . . ?
C15 C14 H14 120.7 . . ?
C13 C14 C15 118.5(3) . . ?
C13 C14 H14 120.7 . . ?
C44 C45 H45 119.6 . . ?
C46 C45 C44 120.7(3) . . ?
C46 C45 H45 119.6 . . ?
C66 C70 H70A 109.5 . . ?
C66 C70 H70B 109.5 . . ?
C66 C70 H70C 109.5 . . ?
H70A C70 H70B 109.5 . . ?
H70A C70 H70C 109.5 . . ?
H70B C70 H70C 109.5 . . ?
C53 C54 C55 118.3(3) . . ?
C53 C54 H54 120.8 . . ?
C55 C54 H54 120.8 . . ?
C25 C26 C27 117.6(3) . . ?
C25 C26 H26 121.2 . . ?
C27 C26 H26 121.2 . . ?
C12 C13 H13 120.3 . . ?
C14 C13 C12 119.5(3) . . ?
C14 C13 H13 120.3 . . ?
Cl2 C1 Cl1 111.1(2) . . ?
Cl2 C1 H1A 109.4 . . ?
Cl2 C1 H1B 109.4 . . ?
Cl1 C1 H1A 109.4 . . ?
Cl1 C1 H1B 109.4 . . ?
H1A C1 H1B 108.0 . . ?

loop_
_geom_bond_atom_site_label_1
_geom_bond_atom_site_label_2
_geom_bond_distance
_geom_bond_site_symmetry_2
_geom_bond_publ_flag
Ir1 O1 2.138(2) . ?
Ir1 N3 2.168(2) . ?
Ir1 N2 2.066(2) . ?
Ir1 N1 2.065(2) . ?
Ir1 C31 2.016(3) . ?
Ir1 C11 2.007(3) . ?
S1 C21 1.731(3) . ?
S1 C27 1.739(3) . ?
S2 C41 1.735(3) . ?
S2 C47 1.737(4) . ?
Cl2 C1 1.762(4) . ?
Cl1 C1 1.762(4) . ?
O2 C63 1.379(3) . ?
O2 C64 1.378(4) . ?
O1 C51 1.301(4) . ?
N3 C57 1.301(4) . ?
N3 C61 1.427(4) . ?
N2 C41 1.326(4) . ?
N2 C42 1.398(4) . ?
O3 C64 1.211(4) . ?
N1 C22 1.403(4) . ?
N1 C21 1.309(4) . ?
C31 C32 1.412(4) . ?
C31 C36 1.401(4) . ?
C63 C62 1.385(4) . ?
C63 C67 1.399(4) . ?
C11 C16 1.409(4) . ?
C11 C12 1.418(4) . ?
C22 C23 1.395(4) . ?
C22 C27 1.407(4) . ?
C32 C41 1.440(4) . ?
C32 C33 1.399(4) . ?
C62 H62 0.9500 . ?
C62 C61 1.396(4) . ?
C21 C12 1.445(4) . ?
C52 C57 1.429(4) . ?
C52 C51 1.427(4) . ?
C52 C53 1.419(4) . ?
C23 H23 0.9500 . ?
C23 C24 1.392(4) . ?
C57 H57 0.9500 . ?
C51 C56 1.422(4) . ?
C47 C42 1.410(4) . ?
C47 C46 1.403(4) . ?
C67 C68 1.402(4) . ?
C67 C66 1.451(4) . ?
C61 C69 1.398(4) . ?
C56 H56 0.9500 . ?
C56 C55 1.373(5) . ?
C36 H36 0.9500 . ?
C36 C35 1.396(4) . ?
C16 H16 0.9500 . ?
C16 C15 1.389(4) . ?
C68 H68 0.9500 . ?
C68 C69 1.379(4) . ?
C33 H33 0.9500 . ?
C33 C34 1.382(5) . ?
C64 C65 1.448(4) . ?
C44 H44 0.9500 . ?
C44 C43 1.389(4) . ?
C44 C45 1.402(5) . ?
C43 H43 0.9500 . ?
C43 C42 1.393(4) . ?
C35 H35 0.9500 . ?
C35 C34 1.387(5) . ?
C53 H53 0.9500 . ?
C53 C54 1.368(5) . ?
C12 C13 1.394(4) . ?
C34 H34 0.9500 . ?
C15 H15 0.9500 . ?
C15 C14 1.392(5) . ?
C24 H24 0.9500 . ?
C24 C25 1.401(5) . ?
C66 C65 1.341(4) . ?
C66 C70 1.506(4) . ?
C69 H69 0.9500 . ?
C65 H65 0.9500 . ?
C25 H25 0.9500 . ?
C25 C26 1.372(5) . ?
C46 H46 0.9500 . ?
C46 C45 1.373(5) . ?
C27 C26 1.389(4) . ?
C55 H55 0.9500 . ?
C55 C54 1.394(6) . ?
C14 H14 0.9500 . ?
C14 C13 1.387(5) . ?
C45 H45 0.9500 . ?
C70 H70A 0.9800 . ?
C70 H70B 0.9800 . ?
C70 H70C 0.9800 . ?
C54 H54 0.9500 . ?
C26 H26 0.9500 . ?
C13 H13 0.9500 . ?
C1 H1A 0.9900 . ?
C1 H1B 0.9900 . ?

loop_
_geom_torsion_atom_site_label_1
_geom_torsion_atom_site_label_2
_geom_torsion_atom_site_label_3
_geom_torsion_atom_site_label_4
_geom_torsion
_geom_torsion_site_symmetry_1
_geom_torsion_site_symmetry_2
_geom_torsion_site_symmetry_3
_geom_torsion_site_symmetry_4
_geom_torsion_publ_flag
Ir1 O1 C51 C52 7.1(4) . . . . ?
Ir1 O1 C51 C56 -175.72(19) . . . . ?
Ir1 N3 C57 C52 7.9(4) . . . . ?
Ir1 N3 C61 C62 -65.5(3) . . . . ?
Ir1 N3 C61 C69 110.9(3) . . . . ?
Ir1 N2 C41 S2 176.27(14) . . . . ?
Ir1 N2 C41 C32 -1.7(3) . . . . ?
Ir1 N2 C42 C47 -175.1(2) . . . . ?
Ir1 N2 C42 C43 3.9(5) . . . . ?
Ir1 N1 C22 C23 -8.9(5) . . . . ?
Ir1 N1 C22 C27 171.8(2) . . . . ?
Ir1 N1 C21 S1 -173.54(13) . . . . ?
Ir1 N1 C21 C12 5.7(3) . . . . ?
Ir1 C31 C32 C41 1.7(3) . . . . ?
Ir1 C31 C32 C33 -178.3(2) . . . . ?
Ir1 C31 C36 C35 179.9(2) . . . . ?
Ir1 C11 C16 C15 -175.1(2) . . . . ?
Ir1 C11 C12 C21 -2.9(3) . . . . ?
Ir1 C11 C12 C13 175.2(2) . . . . ?
S1 C21 C12 C11 177.2(2) . . . . ?
S1 C21 C12 C13 -0.9(4) . . . . ?
S1 C27 C26 C25 179.1(3) . . . . ?
S2 C47 C42 N2 0.2(3) . . . . ?
S2 C47 C42 C43 -179.0(2) . . . . ?
S2 C47 C46 C45 177.8(3) . . . . ?
O2 C63 C62 C61 -177.7(2) . . . . ?
O2 C63 C67 C68 179.8(3) . . . . ?
O2 C63 C67 C66 -0.2(4) . . . . ?
O2 C64 C65 C66 -2.4(5) . . . . ?
O1 C51 C56 C55 -178.9(3) . . . . ?
N3 C61 C69 C68 -175.1(3) . . . . ?
O3 C64 C65 C66 178.9(3) . . . . ?
N1 C22 C23 C24 179.7(3) . . . . ?
N1 C22 C27 S1 1.5(3) . . . . ?
N1 C22 C27 C26 -178.7(3) . . . . ?
N1 C21 C12 C11 -2.0(4) . . . . ?
N1 C21 C12 C13 179.9(3) . . . . ?
C31 C32 C41 S2 -177.6(2) . . . . ?
C31 C32 C41 N2 0.0(4) . . . . ?
C31 C32 C33 C34 -2.2(5) . . . . ?
C31 C36 C35 C34 -1.1(5) . . . . ?
C63 O2 C64 O3 -177.2(3) . . . . ?
C63 O2 C64 C65 4.0(4) . . . . ?
C63 C62 C61 N3 173.9(3) . . . . ?
C63 C62 C61 C69 -2.6(4) . . . . ?
C63 C67 C68 C69 -1.7(4) . . . . ?
C63 C67 C66 C65 1.7(4) . . . . ?
C63 C67 C66 C70 -177.9(3) . . . . ?
C11 C16 C15 C14 -0.7(5) . . . . ?
C11 C12 C13 C14 0.8(5) . . . . ?
C22 N1 C21 S1 1.6(3) . . . . ?
C22 N1 C21 C12 -179.2(2) . . . . ?
C22 C23 C24 C25 -1.0(5) . . . . ?
C22 C27 C26 C25 -0.6(5) . . . . ?
C32 C31 C36 C35 -0.2(4) . . . . ?
C32 C33 C34 C35 0.7(5) . . . . ?
C41 S2 C47 C42 0.0(2) . . . . ?
C41 S2 C47 C46 -178.7(3) . . . . ?
C41 N2 C42 C47 -0.3(4) . . . . ?
C41 N2 C42 C43 178.7(3) . . . . ?
C41 C32 C33 C34 177.9(3) . . . . ?
C62 C63 C67 C68 0.4(4) . . . . ?
C62 C63 C67 C66 -179.6(3) . . . . ?
C62 C61 C69 C68 1.3(5) . . . . ?
C21 S1 C27 C22 -0.5(2) . . . . ?
C21 S1 C27 C26 179.7(3) . . . . ?
C21 N1 C22 C23 177.3(3) . . . . ?
C21 N1 C22 C27 -2.0(4) . . . . ?
C21 C12 C13 C14 178.7(3) . . . . ?
C52 C51 C56 C55 -1.5(4) . . . . ?
C52 C53 C54 C55 -1.3(5) . . . . ?
C23 C22 C27 S1 -177.8(2) . . . . ?
C23 C22 C27 C26 1.9(5) . . . . ?
C23 C24 C25 C26 2.3(6) . . . . ?
C57 N3 C61 C62 128.9(3) . . . . ?
C57 N3 C61 C69 -54.6(4) . . . . ?
C57 C52 C51 O1 3.1(5) . . . . ?
C57 C52 C51 C56 -174.1(3) . . . . ?
C57 C52 C53 C54 175.9(3) . . . . ?
C51 C52 C57 N3 -11.6(5) . . . . ?
C51 C52 C53 C54 0.1(5) . . . . ?
C51 C56 C55 C54 0.3(5) . . . . ?
C47 S2 C41 N2 -0.2(2) . . . . ?
C47 S2 C41 C32 177.5(3) . . . . ?
C47 C46 C45 C44 0.8(5) . . . . ?
C67 C63 C62 C61 1.7(4) . . . . ?
C67 C68 C69 C61 0.9(5) . . . . ?
C67 C66 C65 C64 -0.4(5) . . . . ?
C61 N3 C57 C52 172.5(3) . . . . ?
C56 C55 C54 C53 1.1(5) . . . . ?
C36 C31 C32 C41 -178.2(3) . . . . ?
C36 C31 C32 C33 1.9(4) . . . . ?
C36 C35 C34 C33 0.9(5) . . . . ?
C16 C11 C12 C21 178.7(3) . . . . ?
C16 C11 C12 C13 -3.2(4) . . . . ?
C16 C15 C14 C13 -1.9(5) . . . . ?
C68 C67 C66 C65 -178.2(3) . . . . ?
C68 C67 C66 C70 2.1(5) . . . . ?
C33 C32 C41 S2 2.3(5) . . . . ?
C33 C32 C41 N2 180.0(3) . . . . ?
C64 O2 C63 C62 176.6(3) . . . . ?
C64 O2 C63 C67 -2.8(4) . . . . ?
C44 C43 C42 N2 -178.0(3) . . . . ?
C44 C43 C42 C47 0.9(4) . . . . ?
C43 C44 C45 C46 0.0(5) . . . . ?
C53 C52 C57 N3 172.8(3) . . . . ?
C53 C52 C51 O1 178.5(3) . . . . ?
C53 C52 C51 C56 1.3(4) . . . . ?
C12 C11 C16 C15 3.1(4) . . . . ?
C15 C14 C13 C12 1.8(5) . . . . ?
C24 C25 C26 C27 -1.5(5) . . . . ?
C66 C67 C68 C69 178.2(3) . . . . ?
C42 N2 C41 S2 0.3(3) . . . . ?
C42 N2 C41 C32 -177.6(3) . . . . ?
C42 C47 C46 C45 -0.7(5) . . . . ?
C46 C47 C42 N2 178.9(3) . . . . ?
C46 C47 C42 C43 -0.2(5) . . . . ?
C27 S1 C21 N1 -0.6(2) . . . . ?
C27 S1 C21 C12 -179.8(3) . . . . ?
C27 C22 C23 C24 -1.1(5) . . . . ?
C45 C44 C43 C42 -0.8(5) . . . . ?
C70 C66 C65 C64 179.2(3) . . . . ?

loop_
_smtbx_masks_void_nr
_smtbx_masks_void_average_x
_smtbx_masks_void_average_y
_smtbx_masks_void_average_z
_smtbx_masks_void_volume
_smtbx_masks_void_count_electrons
_smtbx_masks_void_content
1 0.000 0.000 0.500 173.9 39.2 ?
2 0.000 0.500 0.000 173.9 39.2 ?
